data_2218549
loop_
_publ_author_name
'Xia, Dong-Sheng'
'Chen, Wu'
'Zhao, Yu-Min'
'Zeng, Qing-Fu'

_publ_section_title
;
 Bis[(<i>E</i>)-4-chloro-2-(cyclohexyliminomethyl)phenolato]nickel(II)
;
_journal_coeditor_code SJ2506
_journal_issue 6
_journal_name_full 'Acta Crystallographica Section E'
_journal_page_first m843
_journal_paper_doi 10.1107/S1600536808015390
_journal_volume 64
_journal_year 2008
_chemical_formula_iupac '[Ni (C13 H15 Cl N O)2]'
_chemical_formula_moiety 'C26 H30 Cl2 N2 Ni O2'
_chemical_formula_sum 'C26 H30 Cl2 N2 Ni O2'
_chemical_formula_weight 532.13
_chemical_name_systematic
;
Bis[(E)-4-chloro-2-(cyclohexyliminomethyl)phenolato]nickel(II)
;
_space_group_IT_number 61
_symmetry_cell_setting orthorhombic
_symmetry_space_group_name_Hall '-P 2ac 2ab'
_symmetry_space_group_name_H-M 'P b c a'
_atom_sites_solution_hydrogens geom
_atom_sites_solution_primary direct
_atom_sites_solution_secondary difmap
_audit_creation_method SHELXL-97
_cell_angle_alpha 90.00
_cell_angle_beta 90.00
_cell_angle_gamma 90.00
_cell_formula_units_Z 8
_cell_length_a 14.871(3)
_cell_length_b 13.563(3)
_cell_length_c 24.993(5)
_cell_measurement_reflns_used 2013
_cell_measurement_temperature 298(2)
_cell_measurement_theta_max 25.3
_cell_measurement_theta_min 2.3
_cell_volume 5041.0(18)
_computing_cell_refinement 'SAINT (Bruker, 1998)'
_computing_data_collection 'SMART (Bruker, 1998)'
_computing_data_reduction 'SAINT (Bruker, 1998)'
_computing_molecular_graphics 'SHELXTL (Sheldrick, 2008)'
_computing_publication_material 'SHELXTL (Sheldrick, 2008)'
_computing_structure_refinement 'SHELXL97 (Sheldrick, 2008)'
_computing_structure_solution 'SHELXS97 (Sheldrick, 2008)'
_diffrn_ambient_temperature 298(2)
_diffrn_measured_fraction_theta_full 1.000
_diffrn_measured_fraction_theta_max 1.000
_diffrn_measurement_device_type 'Bruker SMART CCD area-detector'
_diffrn_measurement_method \w
_diffrn_radiation_monochromator graphite
_diffrn_radiation_source 'fine-focus sealed tube'
_diffrn_radiation_type MoK\a
_diffrn_radiation_wavelength 0.71073
_diffrn_reflns_av_R_equivalents 0.0230
_diffrn_reflns_av_sigmaI/netI 0.0963
_diffrn_reflns_limit_h_max 18
_diffrn_reflns_limit_h_min -17
_diffrn_reflns_limit_k_max 16
_diffrn_reflns_limit_k_min -15
_diffrn_reflns_limit_l_max 30
_diffrn_reflns_limit_l_min -30
_diffrn_reflns_number 4933
_diffrn_reflns_theta_full 25.50
_diffrn_reflns_theta_max 25.50
_diffrn_reflns_theta_min 2.13
_diffrn_standards_number 0
_exptl_absorpt_coefficient_mu 1.007
_exptl_absorpt_correction_T_max 0.686
_exptl_absorpt_correction_T_min 0.663
_exptl_absorpt_correction_type multi-scan
_exptl_absorpt_process_details '(SADABS; Sheldrick, 1996)'
_exptl_crystal_colour green
_exptl_crystal_density_diffrn 1.402
_exptl_crystal_density_method 'not measured'
_exptl_crystal_description block
_exptl_crystal_F_000 2224
_exptl_crystal_size_max 0.42
_exptl_crystal_size_mid 0.38
_exptl_crystal_size_min 0.37
_refine_diff_density_max 0.318
_refine_diff_density_min -0.450
_refine_ls_extinction_method none
_refine_ls_goodness_of_fit_ref 1.042
_refine_ls_hydrogen_treatment constr
_refine_ls_matrix_type full
_refine_ls_number_parameters 298
_refine_ls_number_reflns 4693
_refine_ls_number_restraints 0
_refine_ls_restrained_S_all 1.042
_refine_ls_R_factor_all 0.1480
_refine_ls_R_factor_gt 0.0662
_refine_ls_shift/su_max 0.001
_refine_ls_shift/su_max_lt 0.001
_refine_ls_shift/su_mean 0.000
_refine_ls_structure_factor_coef Fsqd
_refine_ls_weighting_details 'calc w=1/[\s^2^(Fo^2^)+(0.0617P)^2^] where P=(Fo^2^+2Fc^2^)/3'
_refine_ls_weighting_scheme calc
_refine_ls_wR_factor_gt 0.1282
_refine_ls_wR_factor_ref 0.1622
_reflns_number_gt 2416
_reflns_number_total 4693
_reflns_threshold_expression I>2\s(I)
_cod_data_source_file sj2506.cif
_cod_data_source_block I
_cod_depositor_comments
;
The following automatic conversions were performed:
'_symmetry_cell_setting' value 'Orthorhombic' changed to 'orthorhombic'
according to '/home/saulius/struct/CIF-dictionaries/cif_core.dic'
dictionary named 'cif_core.dic' version 2.4.1 from 2010-06-29.

Automatic conversion script
Id: cif_fix_enum 1527 2010-12-29 10:47:43Z saulius 

The following automatic conversions were performed:

'_symmetry_cell_setting' value 'Orthorhombic' changed to
'orthorhombic' according to
/home/saulius/struct/CIF-dictionaries/cif_core.dic dictionary named
'cif_core.dic' version 2.4.1 from 2010-06-29.

Automatic conversion script
Id: cif_fix_values 1715 2011-07-08 13:25:40Z adriana 
;
_cod_original_cell_volume 5040.9(17)
_cod_database_code 2218549
_cod_database_fobs_code 2218549

loop_
_symmetry_equiv_pos_as_xyz
'x, y, z'
'-x+1/2, -y, z+1/2'
'-x, y+1/2, -z+1/2'
'x+1/2, -y+1/2, -z'
'-x, -y, -z'
'x-1/2, y, -z-1/2'
'x, -y-1/2, z-1/2'
'-x-1/2, y-1/2, z'

loop_
_atom_site_type_symbol
_atom_site_label
_atom_site_fract_x
_atom_site_fract_y
_atom_site_fract_z
_atom_site_U_iso_or_equiv
_atom_site_adp_type
_atom_site_calc_flag
_atom_site_refinement_flags
_atom_site_occupancy
Ni Ni1 0.14197(4) 0.91723(5) 0.19419(3) 0.0418(2) Uani d . 1
Cl Cl1 -0.11240(16) 0.61620(16) 0.01142(8) 0.1021(8) Uani d . 1
Cl Cl2 0.32265(12) 1.23468(13) 0.39664(7) 0.0768(6) Uani d . 1
O O1 0.1603(3) 0.8322(3) 0.13420(17) 0.0644(12) Uani d . 1
O O2 0.2180(3) 0.9080(3) 0.25567(16) 0.0586(11) Uani d . 1
N N1 0.0151(3) 0.8732(3) 0.20947(18) 0.0460(12) Uani d . 1
N N2 0.1735(3) 1.0591(3) 0.17874(19) 0.0482(13) Uani d . 1
C C1 0.0059(4) 0.7796(4) 0.1256(2) 0.0473(15) Uani d . 1
C C2 0.0954(4) 0.7884(4) 0.1071(3) 0.0524(16) Uani d . 1
C C3 0.1154(4) 0.7475(5) 0.0575(3) 0.0618(17) Uani d . 1
H H3 0.1729 0.7560 0.0435 0.074 Uiso calc R 1
C C4 0.0536(5) 0.6954(5) 0.0286(3) 0.069(2) Uani d . 1
H H4 0.0699 0.6676 -0.0040 0.083 Uiso calc R 1
C C5 -0.0337(5) 0.6836(5) 0.0478(3) 0.0648(19) Uani d . 1
C C6 -0.0575(4) 0.7255(4) 0.0950(2) 0.0586(17) Uani d . 1
H H6 -0.1162 0.7187 0.1075 0.070 Uiso calc R 1
C C7 -0.0277(4) 0.8180(4) 0.1755(2) 0.0501(16) Uani d . 1
H H7 -0.0865 0.8014 0.1844 0.060 Uiso calc R 1
C C8 -0.0329(4) 0.9005(4) 0.2591(2) 0.0486(15) Uani d . 1
H H8 -0.0970 0.8860 0.2545 0.058 Uiso calc R 1
C C9 0.0027(5) 0.8394(5) 0.3045(2) 0.0683(19) Uani d . 1
H H9A 0.0673 0.8485 0.3072 0.082 Uiso calc R 1
H H9B -0.0086 0.7703 0.2973 0.082 Uiso calc R 1
C C10 -0.0411(5) 0.8677(5) 0.3573(3) 0.083(2) Uani d . 1
H H10A -0.1047 0.8520 0.3560 0.100 Uiso calc R 1
H H10B -0.0142 0.8298 0.3861 0.100 Uiso calc R 1
C C11 -0.0291(5) 0.9768(6) 0.3682(3) 0.079(2) Uani d . 1
H H11A -0.0592 0.9944 0.4013 0.095 Uiso calc R 1
H H11B 0.0344 0.9920 0.3721 0.095 Uiso calc R 1
C C12 -0.0682(5) 1.0352(5) 0.3224(3) 0.072(2) Uani d . 1
H H12A -0.1320 1.0212 0.3195 0.087 Uiso calc R 1
H H12B -0.0612 1.1051 0.3295 0.087 Uiso calc R 1
C C13 -0.0222(4) 1.0095(4) 0.2705(3) 0.0577(17) Uani d . 1
H H13A 0.0412 1.0259 0.2728 0.069 Uiso calc R 1
H H13B -0.0483 1.0476 0.2416 0.069 Uiso calc R 1
C C14 0.2385(3) 1.0838(4) 0.2672(2) 0.0449(14) Uani d . 1
C C15 0.2402(4) 0.9843(5) 0.2852(3) 0.0498(16) Uani d . 1
C C16 0.2693(4) 0.9689(5) 0.3380(3) 0.0601(18) Uani d . 1
H H16 0.2719 0.9045 0.3507 0.072 Uiso calc R 1
C C17 0.2941(4) 1.0439(5) 0.3720(3) 0.0622(18) Uani d . 1
H H17 0.3118 1.0304 0.4069 0.075 Uiso calc R 1
C C18 0.2920(4) 1.1408(5) 0.3530(2) 0.0530(16) Uani d . 1
C C19 0.2665(4) 1.1603(4) 0.3020(2) 0.0520(16) Uani d . 1
H H19 0.2674 1.2250 0.2897 0.062 Uiso calc R 1
C C20 0.2118(4) 1.1130(4) 0.2144(2) 0.0507(15) Uani d . 1
H H20 0.2236 1.1781 0.2049 0.061 Uiso calc R 1
C C21 0.1556(4) 1.1016(4) 0.1257(2) 0.0551(17) Uani d . 1
H H21 0.1659 1.1729 0.1275 0.066 Uiso calc R 1
C C22 0.2191(4) 1.0582(5) 0.0844(2) 0.0644(19) Uani d . 1
H H22A 0.2157 0.9868 0.0860 0.077 Uiso calc R 1
H H22B 0.2802 1.0774 0.0931 0.077 Uiso calc R 1
C C23 0.1970(4) 1.0921(6) 0.0278(2) 0.076(2) Uani d . 1
H H23A 0.2083 1.1623 0.0247 0.092 Uiso calc R 1
H H23B 0.2360 1.0584 0.0026 0.092 Uiso calc R 1
C C24 0.0995(4) 1.0709(5) 0.0138(3) 0.071(2) Uani d . 1
H H24A 0.0894 1.0002 0.0135 0.085 Uiso calc R 1
H H24B 0.0863 1.0961 -0.0217 0.085 Uiso calc R 1
C C25 0.0371(4) 1.1194(5) 0.0545(3) 0.0648(19) Uani d . 1
H H25A 0.0444 1.1904 0.0530 0.078 Uiso calc R 1
H H25B -0.0249 1.1041 0.0457 0.078 Uiso calc R 1
C C26 0.0575(4) 1.0836(5) 0.1107(2) 0.0575(16) Uani d . 1
H H26A 0.0446 1.0136 0.1131 0.069 Uiso calc R 1
H H26B 0.0189 1.1177 0.1359 0.069 Uiso calc R 1

loop_
_atom_site_aniso_label
_atom_site_aniso_U_11
_atom_site_aniso_U_22
_atom_site_aniso_U_33
_atom_site_aniso_U_12
_atom_site_aniso_U_13
_atom_site_aniso_U_23
Ni1 0.0369(4) 0.0331(4) 0.0554(5) -0.0024(3) 0.0001(4) 0.0037(4)
Cl1 0.1222(19) 0.1082(17) 0.0760(14) -0.0257(14) -0.0106(13) -0.0268(12)
Cl2 0.0907(13) 0.0690(12) 0.0706(12) -0.0022(10) -0.0220(10) -0.0051(10)
O1 0.054(3) 0.055(3) 0.085(3) -0.005(2) 0.012(2) -0.010(2)
O2 0.064(3) 0.038(2) 0.074(3) -0.003(2) -0.008(2) 0.006(2)
N1 0.047(3) 0.039(3) 0.052(3) -0.002(2) 0.007(3) -0.002(2)
N2 0.045(3) 0.045(3) 0.055(3) -0.003(2) -0.012(2) 0.006(2)
C1 0.057(4) 0.039(3) 0.047(4) 0.002(3) 0.007(3) -0.001(3)
C2 0.055(4) 0.037(3) 0.065(5) 0.003(3) 0.012(4) 0.007(3)
C3 0.064(4) 0.056(4) 0.066(5) 0.008(4) 0.013(4) -0.001(4)
C4 0.097(6) 0.055(4) 0.055(4) 0.016(4) 0.011(4) -0.003(4)
C5 0.090(5) 0.051(4) 0.054(4) 0.000(4) 0.000(4) -0.006(3)
C6 0.064(4) 0.059(4) 0.053(4) 0.000(4) -0.003(4) 0.004(3)
C7 0.045(4) 0.046(4) 0.059(4) -0.005(3) 0.004(3) 0.000(3)
C8 0.044(3) 0.045(4) 0.057(4) -0.005(3) 0.002(3) -0.003(3)
C9 0.097(5) 0.052(4) 0.057(4) 0.004(4) 0.017(4) 0.001(4)
C10 0.107(6) 0.074(5) 0.070(5) 0.006(5) 0.011(5) -0.001(4)
C11 0.085(6) 0.087(6) 0.064(5) 0.000(5) 0.005(4) -0.021(5)
C12 0.081(5) 0.059(4) 0.077(5) 0.002(4) 0.005(4) -0.020(4)
C13 0.057(4) 0.043(4) 0.073(5) 0.004(3) 0.009(3) -0.010(3)
C14 0.038(3) 0.043(3) 0.054(4) -0.003(3) -0.005(3) 0.010(3)
C15 0.039(3) 0.048(4) 0.062(4) 0.003(3) -0.001(3) 0.008(3)
C16 0.054(4) 0.052(4) 0.074(5) 0.006(3) -0.007(4) 0.026(4)
C17 0.057(4) 0.072(5) 0.057(4) -0.001(4) -0.006(3) 0.007(4)
C18 0.049(4) 0.056(4) 0.054(4) 0.000(3) -0.009(3) 0.004(3)
C19 0.046(4) 0.048(4) 0.062(4) 0.001(3) -0.003(3) 0.007(4)
C20 0.045(3) 0.044(4) 0.063(4) 0.000(3) -0.005(3) 0.011(3)
C21 0.059(4) 0.039(4) 0.067(4) -0.004(3) -0.019(3) 0.006(3)
C22 0.045(4) 0.084(5) 0.064(4) -0.004(3) -0.005(3) 0.017(4)
C23 0.063(5) 0.099(6) 0.067(5) -0.013(4) -0.007(4) 0.010(4)
C24 0.069(5) 0.081(5) 0.064(5) -0.004(4) -0.015(4) 0.003(4)
C25 0.063(4) 0.060(4) 0.072(5) 0.001(4) -0.021(4) 0.002(4)
C26 0.053(4) 0.053(4) 0.066(4) 0.004(3) -0.009(3) 0.000(4)

loop_
_atom_type_symbol
_atom_type_description
_atom_type_scat_dispersion_real
_atom_type_scat_dispersion_imag
_atom_type_scat_source
C C 0.0033 0.0016 'International Tables Vol C Tables 4.2.6.8 and 6.1.1.4'
H H 0.0000 0.0000 'International Tables Vol C Tables 4.2.6.8 and 6.1.1.4'
N N 0.0061 0.0033 'International Tables Vol C Tables 4.2.6.8 and 6.1.1.4'
O O 0.0106 0.0060 'International Tables Vol C Tables 4.2.6.8 and 6.1.1.4'
Cl Cl 0.1484 0.1585 'International Tables Vol C Tables 4.2.6.8 and 6.1.1.4'
Ni Ni 0.3393 1.1124 'International Tables Vol C Tables 4.2.6.8 and 6.1.1.4'

loop_
_geom_angle_atom_site_label_1
_geom_angle_atom_site_label_2
_geom_angle_atom_site_label_3
_geom_angle
_geom_angle_publ_flag
O1 Ni1 O2 120.45(18) y
O1 Ni1 N1 95.93(18) y
O2 Ni1 N1 112.44(18) y
O1 Ni1 N2 113.09(19) y
O2 Ni1 N2 94.54(17) y
N1 Ni1 N2 122.42(18) y
C2 O1 Ni1 124.8(4) ?
C15 O2 Ni1 123.3(4) ?
C7 N1 C8 117.2(5) ?
C7 N1 Ni1 120.4(4) ?
C8 N1 Ni1 122.4(4) ?
C20 N2 C21 118.8(5) ?
C20 N2 Ni1 120.8(4) ?
C21 N2 Ni1 120.3(4) ?
C2 C1 C6 119.5(6) ?
C2 C1 C7 125.5(6) ?
C6 C1 C7 115.0(5) ?
O1 C2 C3 118.7(6) ?
O1 C2 C1 123.8(6) ?
C3 C2 C1 117.4(6) ?
C4 C3 C2 122.2(6) ?
C4 C3 H3 118.9 ?
C2 C3 H3 118.9 ?
C3 C4 C5 120.3(6) ?
C3 C4 H4 119.8 ?
C5 C4 H4 119.8 ?
C6 C5 C4 119.6(7) ?
C6 C5 Cl1 119.9(6) ?
C4 C5 Cl1 120.5(6) ?
C5 C6 C1 120.8(6) ?
C5 C6 H6 119.6 ?
C1 C6 H6 119.6 ?
N1 C7 C1 127.2(6) ?
N1 C7 H7 116.4 ?
C1 C7 H7 116.4 ?
N1 C8 C9 109.0(5) ?
N1 C8 C13 110.7(5) ?
C9 C8 C13 111.0(5) ?
N1 C8 H8 108.7 ?
C9 C8 H8 108.7 ?
C13 C8 H8 108.7 ?
C8 C9 C10 111.5(5) ?
C8 C9 H9A 109.3 ?
C10 C9 H9A 109.3 ?
C8 C9 H9B 109.3 ?
C10 C9 H9B 109.3 ?
H9A C9 H9B 108.0 ?
C11 C10 C9 110.6(6) ?
C11 C10 H10A 109.5 ?
C9 C10 H10A 109.5 ?
C11 C10 H10B 109.5 ?
C9 C10 H10B 109.5 ?
H10A C10 H10B 108.1 ?
C12 C11 C10 109.3(6) ?
C12 C11 H11A 109.8 ?
C10 C11 H11A 109.8 ?
C12 C11 H11B 109.8 ?
C10 C11 H11B 109.8 ?
H11A C11 H11B 108.3 ?
C13 C12 C11 110.9(6) ?
C13 C12 H12A 109.5 ?
C11 C12 H12A 109.5 ?
C13 C12 H12B 109.5 ?
C11 C12 H12B 109.5 ?
H12A C12 H12B 108.0 ?
C12 C13 C8 109.9(5) ?
C12 C13 H13A 109.7 ?
C8 C13 H13A 109.7 ?
C12 C13 H13B 109.7 ?
C8 C13 H13B 109.7 ?
H13A C13 H13B 108.2 ?
C19 C14 C15 119.7(5) ?
C19 C14 C20 116.4(5) ?
C15 C14 C20 124.0(5) ?
O2 C15 C16 119.3(6) ?
O2 C15 C14 124.4(6) ?
C16 C15 C14 116.3(6) ?
C17 C16 C15 123.6(6) ?
C17 C16 H16 118.2 ?
C15 C16 H16 118.2 ?
C16 C17 C18 118.7(6) ?
C16 C17 H17 120.6 ?
C18 C17 H17 120.6 ?
C19 C18 C17 120.6(6) ?
C19 C18 Cl2 121.4(5) ?
C17 C18 Cl2 118.1(5) ?
C18 C19 C14 121.1(6) ?
C18 C19 H19 119.5 ?
C14 C19 H19 119.5 ?
N2 C20 C14 127.1(5) ?
N2 C20 H20 116.5 ?
C14 C20 H20 116.5 ?
N2 C21 C22 110.4(5) ?
N2 C21 C26 109.4(5) ?
C22 C21 C26 111.4(5) ?
N2 C21 H21 108.5 ?
C22 C21 H21 108.5 ?
C26 C21 H21 108.5 ?
C21 C22 C23 112.4(5) ?
C21 C22 H22A 109.1 ?
C23 C22 H22A 109.1 ?
C21 C22 H22B 109.1 ?
C23 C22 H22B 109.1 ?
H22A C22 H22B 107.9 ?
C24 C23 C22 111.2(5) ?
C24 C23 H23A 109.4 ?
C22 C23 H23A 109.4 ?
C24 C23 H23B 109.4 ?
C22 C23 H23B 109.4 ?
H23A C23 H23B 108.0 ?
C23 C24 C25 110.2(5) ?
C23 C24 H24A 109.6 ?
C25 C24 H24A 109.6 ?
C23 C24 H24B 109.6 ?
C25 C24 H24B 109.6 ?
H24A C24 H24B 108.1 ?
C26 C25 C24 111.0(5) ?
C26 C25 H25A 109.4 ?
C24 C25 H25A 109.4 ?
C26 C25 H25B 109.4 ?
C24 C25 H25B 109.4 ?
H25A C25 H25B 108.0 ?
C25 C26 C21 111.6(5) ?
C25 C26 H26A 109.3 ?
C21 C26 H26A 109.3 ?
C25 C26 H26B 109.3 ?
C21 C26 H26B 109.3 ?
H26A C26 H26B 108.0 ?

loop_
_geom_bond_atom_site_label_1
_geom_bond_atom_site_label_2
_geom_bond_distance
_geom_bond_publ_flag
Ni1 O1 1.911(4) y
Ni1 O2 1.911(4) y
Ni1 N1 2.016(5) y
Ni1 N2 2.018(5) y
Cl1 C5 1.740(7) ?
Cl2 C18 1.737(6) ?
O1 C2 1.321(7) ?
O2 C15 1.314(7) ?
N1 C7 1.298(7) ?
N1 C8 1.478(7) ?
N2 C20 1.286(7) ?
N2 C21 1.470(7) ?
C1 C2 1.415(8) ?
C1 C6 1.419(8) ?
C1 C7 1.440(7) ?
C2 C3 1.390(8) ?
C3 C4 1.366(8) ?
C3 H3 0.9300 ?
C4 C5 1.394(9) ?
C4 H4 0.9300 ?
C5 C6 1.358(8) ?
C6 H6 0.9300 ?
C7 H7 0.9300 ?
C8 C9 1.502(8) ?
C8 C13 1.514(7) ?
C8 H8 0.9800 ?
C9 C10 1.520(8) ?
C9 H9A 0.9700 ?
C9 H9B 0.9700 ?
C10 C11 1.516(9) ?
C10 H10A 0.9700 ?
C10 H10B 0.9700 ?
C11 C12 1.508(9) ?
C11 H11A 0.9700 ?
C11 H11B 0.9700 ?
C12 C13 1.508(8) ?
C12 H12A 0.9700 ?
C12 H12B 0.9700 ?
C13 H13A 0.9700 ?
C13 H13B 0.9700 ?
C14 C19 1.417(7) ?
C14 C15 1.423(7) ?
C14 C20 1.434(7) ?
C15 C16 1.404(8) ?
C16 C17 1.374(8) ?
C16 H16 0.9300 ?
C17 C18 1.398(8) ?
C17 H17 0.9300 ?
C18 C19 1.356(7) ?
C19 H19 0.9300 ?
C20 H20 0.9300 ?
C21 C22 1.516(8) ?
C21 C26 1.526(7) ?
C21 H21 0.9800 ?
C22 C23 1.525(8) ?
C22 H22A 0.9700 ?
C22 H22B 0.9700 ?
C23 C24 1.520(8) ?
C23 H23A 0.9700 ?
C23 H23B 0.9700 ?
C24 C25 1.527(8) ?
C24 H24A 0.9700 ?
C24 H24B 0.9700 ?
C25 C26 1.516(8) ?
C25 H25A 0.9700 ?
C25 H25B 0.9700 ?
C26 H26A 0.9700 ?
C26 H26B 0.9700 ?
